data_4338070
loop_
_publ_author_name
'Arenas, Ismael'
'Fuentes, M \'Angeles'
'Alvarez, Eleuterio'
'D\'iaz, Yolanda'
'Caballero, Ana'
'Castill\'on, Sergio'
'P\'erez, Pedro J'

_publ_section_title
;
 Syntheses of a Novel Fluorinated Trisphosphinoborate Ligand and Its
 Copper and Silver Complexes. Catalytic Activity toward Nitrene Transfer
 Reactions.
;
_journal_issue 8
_journal_name_full 'Inorganic chemistry'
_journal_page_first 3991
_journal_page_last 3999
_journal_paper_doi 10.1021/ic4028223
_journal_volume 53
_journal_year 2014
_chemical_formula_moiety 'C67 H64 Ag B O P4'
_chemical_formula_sum 'C67 H64 Ag B O P4'
_chemical_formula_weight 1127.74
_chemical_name_systematic
; 
 ? 
;
_space_group_IT_number 14
_symmetry_cell_setting monoclinic
_symmetry_space_group_name_Hall '-P 2ybc'
_symmetry_space_group_name_H-M 'P 1 21/c 1'
_atom_sites_solution_hydrogens geom
_atom_sites_solution_primary direct
_atom_sites_solution_secondary difmap
_audit_creation_method SHELXL-97
_cell_angle_alpha 90.00
_cell_angle_beta 106.2490(10)
_cell_angle_gamma 90.00
_cell_formula_units_Z 4
_cell_length_a 18.1124(6)
_cell_length_b 13.4230(5)
_cell_length_c 24.1073(9)
_cell_measurement_reflns_used 9280
_cell_measurement_temperature 173(2)
_cell_measurement_theta_max 26.38
_cell_measurement_theta_min 2.32
_cell_volume 5626.9(4)
_computing_cell_refinement 'APEX2 Software Suite (Bruker, 2007)'
_computing_data_collection 'APEX2 Software Suite (Bruker, 2007)'
_computing_data_reduction 'APEX2 Software Suite (Bruker, 2007)'
_computing_molecular_graphics 'SHELXTL (Sheldrick, 2008)'
_computing_publication_material 'SHELXTL and publCIF (Westrip, 2010)'
_computing_structure_refinement 'SHELXL97 (Sheldrick, 2008)'
_computing_structure_solution 'SIR2002 (Burla et al., 2003)'
_diffrn_ambient_temperature 173(2)
_diffrn_detector_area_resol_mean 8.26
_diffrn_measured_fraction_theta_full 0.990
_diffrn_measured_fraction_theta_max 0.990
_diffrn_measurement_device_type
;
 Bruker-Nonius X8kappa APEX II CCD area detector
;
_diffrn_measurement_method 'phi and omega scans with narrow frames'
_diffrn_radiation_monochromator graphite
_diffrn_radiation_source 'fine-focus sealed tube'
_diffrn_radiation_type MoK\a
_diffrn_radiation_wavelength 0.71073
_diffrn_reflns_av_R_equivalents 0.0493
_diffrn_reflns_av_sigmaI/netI 0.0394
_diffrn_reflns_limit_h_max 20
_diffrn_reflns_limit_h_min -22
_diffrn_reflns_limit_k_max 16
_diffrn_reflns_limit_k_min -16
_diffrn_reflns_limit_l_max 27
_diffrn_reflns_limit_l_min -30
_diffrn_reflns_number 63737
_diffrn_reflns_theta_full 26.39
_diffrn_reflns_theta_max 26.39
_diffrn_reflns_theta_min 1.76
_diffrn_standards_decay_% 0
_exptl_absorpt_coefficient_mu 0.515
_exptl_absorpt_correction_T_max 0.8820
_exptl_absorpt_correction_T_min 0.8012
_exptl_absorpt_correction_type multi-scan
_exptl_absorpt_process_details
;
 program SADABS, Bruker (2001).
;
_exptl_crystal_colour colourless
_exptl_crystal_density_diffrn 1.331
_exptl_crystal_density_method 'not measured'
_exptl_crystal_description prism
_exptl_crystal_F_000 2344
_exptl_crystal_size_max 0.45
_exptl_crystal_size_mid 0.35
_exptl_crystal_size_min 0.25
_refine_diff_density_max 0.702
_refine_diff_density_min -1.306
_refine_diff_density_rms 0.075
_refine_ls_extinction_method none
_refine_ls_goodness_of_fit_ref 1.038
_refine_ls_hydrogen_treatment constr
_refine_ls_matrix_type full
_refine_ls_number_parameters 667
_refine_ls_number_reflns 11426
_refine_ls_number_restraints 40
_refine_ls_restrained_S_all 1.063
_refine_ls_R_factor_all 0.0446
_refine_ls_R_factor_gt 0.0349
_refine_ls_shift/su_max 0.003
_refine_ls_shift/su_mean 0.000
_refine_ls_structure_factor_coef Fsqd
_refine_ls_weighting_details 'calc w=1/[\s^2^(Fo^2^)+(0.0604P)^2^+0.9549P] where P=(Fo^2^+2Fc^2^)/3'
_refine_ls_weighting_scheme calc
_refine_ls_wR_factor_gt 0.0927
_refine_ls_wR_factor_ref 0.0981
_reflns_number_gt 9456
_reflns_number_total 11426
_reflns_threshold_expression >2sigma(I)
_cod_data_source_file ic4028223_si_003.cif
_cod_data_source_block ea20612a
_cod_depositor_comments
;
The following automatic conversions were performed:

'_symmetry_cell_setting' value 'Monoclinic' changed to 'monoclinic'
according to
/usr/data/users/saulius/automatic-downloads/rss-feeds/ACS/lib/dictionaries/cif_core.dic
dictionary named 'cif_core.dic' version 2.4.2 from 2011-04-26.

Automatic conversion script
Id: cif_fix_values 2281 2013-09-26 08:29:07Z andrius 

 Adding full bibliography for 4338069--4338071.cif.
;
_cod_original_sg_symbol_H-M 'P 21/c'
_cod_database_code 4338070

loop_
_symmetry_equiv_pos_as_xyz
'x, y, z'
'-x, y+1/2, -z+1/2'
'-x, -y, -z'
'x, -y-1/2, z-1/2'

loop_
_atom_site_label
_atom_site_type_symbol
_atom_site_fract_x
_atom_site_fract_y
_atom_site_fract_z
_atom_site_U_iso_or_equiv
_atom_site_adp_type
_atom_site_occupancy
_atom_site_symmetry_multiplicity
_atom_site_calc_flag
_atom_site_refinement_flags
Ag1 Ag 0.275831(9) 0.260820(12) 0.233598(7) 0.02040(6) Uani 1 1 d .
P1 P 0.13810(3) 0.20464(4) 0.22140(2) 0.01882(12) Uani 1 1 d .
P2 P 0.32440(3) 0.17519(4) 0.33160(2) 0.02045(12) Uani 1 1 d .
P3 P 0.24564(3) 0.41674(4) 0.28133(2) 0.01810(12) Uani 1 1 d .
P4 P 0.34947(3) 0.25369(4) 0.16311(3) 0.02252(13) Uani 1 1 d .
C1 C 0.12475(12) 0.19052(16) 0.29303(9) 0.0207(4) Uani 1 1 d .
H1A H 0.0695 0.1998 0.2899 0.025 Uiso 1 1 calc R
H1B H 0.1385 0.1214 0.3062 0.025 Uiso 1 1 calc R
C2 C 0.26375(12) 0.22608(17) 0.37430(9) 0.0208(4) Uani 1 1 d .
H2A H 0.2593 0.1737 0.4021 0.025 Uiso 1 1 calc R
H2B H 0.2926 0.2819 0.3973 0.025 Uiso 1 1 calc R
C3 C 0.17324(11) 0.38473(16) 0.31792(9) 0.0193(4) Uani 1 1 d .
H3A H 0.1790 0.4310 0.3508 0.023 Uiso 1 1 calc R
H3B H 0.1219 0.3968 0.2907 0.023 Uiso 1 1 calc R
C4 C 0.13732(12) 0.26917(16) 0.39817(9) 0.0191(4) Uani 1 1 d .
C5 C 0.16688(12) 0.33324(17) 0.44473(9) 0.0238(5) Uani 1 1 d .
H5 H 0.2048 0.3804 0.4421 0.029 Uiso 1 1 calc R
C6 C 0.14321(13) 0.33103(19) 0.49474(10) 0.0288(5) Uani 1 1 d .
H6 H 0.1650 0.3759 0.5254 0.035 Uiso 1 1 calc R
C7 C 0.08772(15) 0.26326(18) 0.49991(11) 0.0293(5) Uani 1 1 d .
H7 H 0.0712 0.2613 0.5340 0.035 Uiso 1 1 calc R
C8 C 0.05690(13) 0.19901(18) 0.45500(10) 0.0277(5) Uani 1 1 d .
H8 H 0.0191 0.1520 0.4581 0.033 Uiso 1 1 calc R
C9 C 0.08082(12) 0.20249(17) 0.40484(9) 0.0235(5) Uani 1 1 d .
H9 H 0.0580 0.1581 0.3741 0.028 Uiso 1 1 calc R
C10 C 0.09646(12) 0.09329(16) 0.18071(9) 0.0204(4) Uani 1 1 d .
C11 C 0.11223(13) 0.07617(18) 0.12830(9) 0.0270(5) Uani 1 1 d .
H11 H 0.1446 0.1211 0.1155 0.032 Uiso 1 1 calc R
C12 C 0.08165(15) -0.0050(2) 0.09459(10) 0.0363(6) Uani 1 1 d .
H12 H 0.0925 -0.0149 0.0586 0.044 Uiso 1 1 calc R
C13 C 0.03557(14) -0.07174(19) 0.11273(11) 0.0327(5) Uani 1 1 d .
H13 H 0.0141 -0.1272 0.0892 0.039 Uiso 1 1 calc R
C14 C 0.02079(14) -0.05746(19) 0.16551(11) 0.0346(6) Uani 1 1 d .
H14 H -0.0098 -0.1043 0.1788 0.042 Uiso 1 1 calc R
C15 C 0.05035(13) 0.02465(19) 0.19896(10) 0.0310(5) Uani 1 1 d .
H15 H 0.0391 0.0345 0.2348 0.037 Uiso 1 1 calc R
C16 C 0.06627(13) 0.29730(17) 0.18468(9) 0.0245(5) Uani 1 1 d .
C17 C -0.00792(15) 0.2981(2) 0.19041(11) 0.0401(6) Uani 1 1 d .
H17 H -0.0223 0.2505 0.2147 0.048 Uiso 1 1 calc R
C18 C -0.06146(17) 0.3678(3) 0.16091(13) 0.0533(8) Uani 1 1 d .
H18 H -0.1118 0.3682 0.1656 0.064 Uiso 1 1 calc R
C19 C -0.04173(19) 0.4363(2) 0.12500(14) 0.0574(9) Uani 1 1 d .
H19 H -0.0784 0.4836 0.1047 0.069 Uiso 1 1 calc R
C20 C 0.03116(18) 0.4357(2) 0.11864(14) 0.0555(8) Uani 1 1 d .
H20 H 0.0449 0.4826 0.0937 0.067 Uiso 1 1 calc R
C21 C 0.08512(16) 0.36699(19) 0.14852(11) 0.0370(6) Uani 1 1 d .
H21 H 0.1356 0.3678 0.1441 0.044 Uiso 1 1 calc R
C22 C 0.30956(13) 0.03945(17) 0.33158(9) 0.0246(5) Uani 1 1 d .
C23 C 0.34513(17) -0.0213(2) 0.37805(11) 0.0419(7) Uani 1 1 d .
H23 H 0.3813 0.0064 0.4108 0.050 Uiso 1 1 calc R
C24 C 0.3281(2) -0.1223(2) 0.37690(13) 0.0552(8) Uani 1 1 d .
H24 H 0.3522 -0.1628 0.4092 0.066 Uiso 1 1 calc R
C25 C 0.27684(18) -0.1642(2) 0.32977(13) 0.0469(7) Uani 1 1 d .
H25 H 0.2657 -0.2334 0.3294 0.056 Uiso 1 1 calc R
C26 C 0.24165(16) -0.1059(2) 0.28301(12) 0.0384(6) Uani 1 1 d .
H26 H 0.2060 -0.1345 0.2502 0.046 Uiso 1 1 calc R
C27 C 0.25862(14) -0.00466(18) 0.28401(10) 0.0294(5) Uani 1 1 d .
H27 H 0.2347 0.0352 0.2513 0.035 Uiso 1 1 calc R
C28 C 0.42254(13) 0.18700(17) 0.37990(10) 0.0270(5) Uani 1 1 d .
C29 C 0.43716(14) 0.2011(2) 0.43948(11) 0.0333(6) Uani 1 1 d .
H29 H 0.3955 0.2011 0.4563 0.040 Uiso 1 1 calc R
C30 C 0.51133(16) 0.2151(2) 0.47437(13) 0.0421(7) Uani 1 1 d .
H30 H 0.5201 0.2237 0.5148 0.051 Uiso 1 1 calc R
C31 C 0.57207(17) 0.2166(2) 0.45115(14) 0.0497(8) Uani 1 1 d .
H31 H 0.6227 0.2277 0.4752 0.060 Uiso 1 1 calc R
C32 C 0.55960(16) 0.2020(3) 0.39311(14) 0.0531(8) Uani 1 1 d .
H32 H 0.6019 0.2022 0.3771 0.064 Uiso 1 1 calc R
C33 C 0.48515(14) 0.1869(2) 0.35712(12) 0.0408(7) Uani 1 1 d .
H33 H 0.4773 0.1764 0.3169 0.049 Uiso 1 1 calc R
C34 C 0.32495(12) 0.47157(16) 0.33817(9) 0.0200(4) Uani 1 1 d .
C35 C 0.31235(13) 0.55029(17) 0.37208(9) 0.0249(5) Uani 1 1 d .
H35 H 0.2620 0.5765 0.3658 0.030 Uiso 1 1 calc R
C36 C 0.37259(14) 0.59074(18) 0.41482(10) 0.0301(5) Uani 1 1 d .
H36 H 0.3636 0.6452 0.4373 0.036 Uiso 1 1 calc R
C37 C 0.44575(14) 0.55187(19) 0.42479(10) 0.0322(5) Uani 1 1 d .
H37 H 0.4868 0.5789 0.4546 0.039 Uiso 1 1 calc R
C38 C 0.45948(13) 0.47428(19) 0.39181(11) 0.0342(6) Uani 1 1 d .
H38 H 0.5099 0.4479 0.3986 0.041 Uiso 1 1 calc R
C39 C 0.39873(13) 0.43422(17) 0.34808(10) 0.0270(5) Uani 1 1 d .
H39 H 0.4082 0.3810 0.3250 0.032 Uiso 1 1 calc R
C40 C 0.20998(12) 0.52670(16) 0.23660(9) 0.0208(4) Uani 1 1 d .
C41 C 0.15152(13) 0.58830(18) 0.24373(10) 0.0281(5) Uani 1 1 d .
H41 H 0.1288 0.5753 0.2740 0.034 Uiso 1 1 calc R
C42 C 0.12605(15) 0.66872(19) 0.20694(11) 0.0356(6) Uani 1 1 d .
H42 H 0.0864 0.7105 0.2125 0.043 Uiso 1 1 calc R
C43 C 0.15817(16) 0.6881(2) 0.16225(11) 0.0387(6) Uani 1 1 d .
H43 H 0.1405 0.7428 0.1370 0.046 Uiso 1 1 calc R
C44 C 0.21571(16) 0.6277(2) 0.15478(11) 0.0391(6) Uani 1 1 d .
H44 H 0.2381 0.6410 0.1243 0.047 Uiso 1 1 calc R
C45 C 0.24148(13) 0.54731(19) 0.19127(10) 0.0300(5) Uani 1 1 d .
H45 H 0.2811 0.5058 0.1853 0.036 Uiso 1 1 calc R
C46 C 0.33442(14) 0.34918(17) 0.10677(10) 0.0280(5) Uani 1 1 d .
C47 C 0.25945(16) 0.3683(2) 0.07529(11) 0.0378(6) Uani 1 1 d .
H47 H 0.2185 0.3358 0.0855 0.045 Uiso 1 1 calc R
C48 C 0.2430(2) 0.4340(2) 0.02916(13) 0.0523(8) Uani 1 1 d .
H48 H 0.1913 0.4459 0.0074 0.063 Uiso 1 1 calc R
C49 C 0.3031(2) 0.4819(2) 0.01529(14) 0.0577(9) Uani 1 1 d .
H49 H 0.2924 0.5277 -0.0160 0.069 Uiso 1 1 calc R
C50 C 0.3776(2) 0.4642(2) 0.04617(14) 0.0559(8) Uani 1 1 d .
H50 H 0.4183 0.4976 0.0362 0.067 Uiso 1 1 calc R
C51 C 0.39388(17) 0.3978(2) 0.09209(12) 0.0421(7) Uani 1 1 d .
H51 H 0.4457 0.3856 0.1134 0.050 Uiso 1 1 calc R
C52 C 0.33793(12) 0.13956(17) 0.12023(10) 0.0256(5) Uani 1 1 d .
C53 C 0.31234(14) 0.05401(19) 0.14090(11) 0.0354(6) Uani 1 1 d .
H53 H 0.3026 0.0549 0.1776 0.042 Uiso 1 1 calc R
C54 C 0.30075(17) -0.0332(2) 0.10857(13) 0.0470(7) Uani 1 1 d .
H54 H 0.2833 -0.0916 0.1232 0.056 Uiso 1 1 calc R
C55 C 0.31462(16) -0.0346(2) 0.05534(13) 0.0476(8) Uani 1 1 d .
H55 H 0.3063 -0.0940 0.0330 0.057 Uiso 1 1 calc R
C56 C 0.34061(15) 0.0498(2) 0.03423(11) 0.0405(7) Uani 1 1 d .
H56 H 0.3508 0.0482 -0.0023 0.049 Uiso 1 1 calc R
C57 C 0.35181(14) 0.1364(2) 0.06608(10) 0.0337(6) Uani 1 1 d .
H57 H 0.3692 0.1946 0.0511 0.040 Uiso 1 1 calc R
C58 C 0.45256(14) 0.26060(19) 0.19883(11) 0.0307(6) Uani 1 1 d .
C59 C 0.50275(15) 0.1829(2) 0.19818(12) 0.0427(7) Uani 1 1 d .
H59 H 0.4843 0.1242 0.1767 0.051 Uiso 1 1 calc R
C60 C 0.57960(16) 0.1905(3) 0.22863(13) 0.0558(9) Uani 1 1 d .
H60 H 0.6135 0.1365 0.2287 0.067 Uiso 1 1 calc R
C61 C 0.60690(17) 0.2754(3) 0.25861(14) 0.0592(9) Uani 1 1 d .
H61 H 0.6599 0.2803 0.2790 0.071 Uiso 1 1 calc R
C62 C 0.55835(17) 0.3540(3) 0.25947(13) 0.0554(8) Uani 1 1 d .
H62 H 0.5778 0.4130 0.2801 0.066 Uiso 1 1 calc R
C63 C 0.48071(15) 0.3466(2) 0.22993(11) 0.0420(7) Uani 1 1 d .
H63 H 0.4469 0.4002 0.2310 0.050 Uiso 1 1 calc R
B1 B 0.17493(14) 0.26759(18) 0.34308(10) 0.0182(5) Uani 1 1 d .
O1 O 0.78691(15) 0.1993(2) 0.05178(13) 0.0793(7) Uani 1 1 d U
C64 C 0.8049(2) 0.2731(3) 0.0186(2) 0.0755(10) Uani 1 1 d U
H64A H 0.8201 0.3345 0.0418 0.091 Uiso 1 1 calc R
H64B H 0.7601 0.2884 -0.0146 0.091 Uiso 1 1 calc R
C65 C 0.8693(2) 0.2359(3) -0.00168(18) 0.0732(10) Uani 1 1 d U
H65A H 0.8503 0.1980 -0.0381 0.088 Uiso 1 1 calc R
H65B H 0.9018 0.2916 -0.0081 0.088 Uiso 1 1 calc R
C66 C 0.91235(19) 0.1712(3) 0.04519(15) 0.0618(8) Uani 1 1 d U
H66A H 0.9523 0.2089 0.0740 0.074 Uiso 1 1 calc R
H66B H 0.9368 0.1152 0.0302 0.074 Uiso 1 1 calc R
C67 C 0.8500(2) 0.1348(3) 0.07046(17) 0.0778(10) Uani 1 1 d U
H67A H 0.8348 0.0660 0.0573 0.093 Uiso 1 1 calc R
H67B H 0.8687 0.1348 0.1132 0.093 Uiso 1 1 calc R

loop_
_atom_site_aniso_label
_atom_site_aniso_U_11
_atom_site_aniso_U_22
_atom_site_aniso_U_33
_atom_site_aniso_U_23
_atom_site_aniso_U_13
_atom_site_aniso_U_12
Ag1 0.02481(10) 0.02115(10) 0.01612(10) -0.00210(6) 0.00720(7) -0.00110(6)
P1 0.0229(3) 0.0204(3) 0.0126(3) -0.0026(2) 0.0042(2) -0.0035(2)
P2 0.0243(3) 0.0203(3) 0.0162(3) 0.0002(2) 0.0047(2) 0.0021(2)
P3 0.0228(3) 0.0167(3) 0.0146(3) -0.0008(2) 0.0050(2) -0.0010(2)
P4 0.0270(3) 0.0246(3) 0.0173(3) -0.0043(2) 0.0085(2) -0.0022(2)
C1 0.0265(11) 0.0225(11) 0.0134(10) -0.0003(9) 0.0058(8) -0.0018(9)
C2 0.0247(11) 0.0230(11) 0.0138(10) -0.0012(9) 0.0038(9) 0.0001(9)
C3 0.0209(10) 0.0218(11) 0.0152(10) -0.0026(9) 0.0049(8) -0.0008(9)
C4 0.0228(10) 0.0197(10) 0.0145(10) 0.0010(9) 0.0046(8) 0.0044(9)
C5 0.0274(11) 0.0276(12) 0.0159(10) -0.0010(9) 0.0052(9) -0.0003(9)
C6 0.0335(12) 0.0357(14) 0.0159(11) -0.0046(10) 0.0052(9) 0.0024(11)
C7 0.0370(13) 0.0357(14) 0.0185(12) 0.0043(10) 0.0130(10) 0.0062(11)
C8 0.0328(12) 0.0280(12) 0.0256(12) 0.0063(10) 0.0137(10) 0.0014(10)
C9 0.0293(11) 0.0220(11) 0.0191(11) -0.0013(9) 0.0069(9) 0.0002(9)
C10 0.0219(10) 0.0223(11) 0.0144(10) -0.0030(9) 0.0008(8) -0.0018(9)
C11 0.0375(13) 0.0270(12) 0.0170(11) -0.0033(10) 0.0083(9) -0.0077(10)
C12 0.0540(16) 0.0350(14) 0.0199(12) -0.0094(11) 0.0102(11) -0.0083(12)
C13 0.0356(13) 0.0271(13) 0.0304(13) -0.0102(11) 0.0011(10) -0.0067(11)
C14 0.0353(13) 0.0329(14) 0.0373(14) -0.0088(12) 0.0129(11) -0.0152(11)
C15 0.0347(12) 0.0354(14) 0.0257(12) -0.0083(11) 0.0132(10) -0.0108(11)
C16 0.0323(12) 0.0236(11) 0.0140(11) -0.0052(9) 0.0008(9) 0.0007(10)
C17 0.0355(14) 0.0558(18) 0.0291(14) 0.0012(13) 0.0089(11) 0.0094(13)
C18 0.0408(15) 0.070(2) 0.0430(17) -0.0115(17) 0.0010(13) 0.0227(16)
C19 0.063(2) 0.0310(15) 0.056(2) -0.0078(15) -0.0202(16) 0.0143(15)
C20 0.060(2) 0.0337(16) 0.0546(19) 0.0136(14) -0.0136(15) -0.0084(15)
C21 0.0433(14) 0.0306(13) 0.0300(14) 0.0035(11) -0.0014(11) -0.0086(12)
C22 0.0313(11) 0.0218(11) 0.0223(11) 0.0007(9) 0.0102(9) 0.0039(9)
C23 0.0658(18) 0.0292(14) 0.0241(13) 0.0050(11) 0.0016(12) 0.0029(13)
C24 0.092(3) 0.0303(15) 0.0379(17) 0.0132(13) 0.0097(16) 0.0042(16)
C25 0.0682(19) 0.0205(13) 0.0554(19) 0.0014(13) 0.0229(16) -0.0015(13)
C26 0.0461(15) 0.0268(13) 0.0417(15) -0.0085(12) 0.0113(12) -0.0023(12)
C27 0.0348(12) 0.0250(12) 0.0280(13) -0.0008(10) 0.0078(10) 0.0037(10)
C28 0.0250(11) 0.0245(12) 0.0296(12) 0.0040(10) 0.0045(9) 0.0041(9)
C29 0.0314(12) 0.0353(14) 0.0287(13) -0.0025(11) 0.0010(10) 0.0037(11)
C30 0.0394(15) 0.0412(16) 0.0362(15) -0.0025(13) -0.0050(12) 0.0047(13)
C31 0.0343(15) 0.0514(18) 0.053(2) 0.0087(16) -0.0043(13) 0.0010(14)
C32 0.0289(14) 0.070(2) 0.062(2) 0.0165(18) 0.0164(14) 0.0057(15)
C33 0.0316(13) 0.0549(18) 0.0362(15) 0.0126(14) 0.0102(11) 0.0098(13)
C34 0.0258(10) 0.0173(10) 0.0154(10) 0.0018(9) 0.0035(8) -0.0042(9)
C35 0.0292(11) 0.0232(11) 0.0219(11) -0.0011(10) 0.0063(9) -0.0008(10)
C36 0.0437(14) 0.0258(12) 0.0205(12) -0.0040(10) 0.0085(10) -0.0085(11)
C37 0.0336(13) 0.0329(13) 0.0239(12) 0.0029(11) -0.0023(10) -0.0112(11)
C38 0.0249(12) 0.0337(14) 0.0379(14) 0.0033(12) -0.0012(10) -0.0021(11)
C39 0.0296(11) 0.0225(11) 0.0283(12) -0.0008(10) 0.0071(10) 0.0003(10)
C40 0.0260(10) 0.0194(11) 0.0150(10) -0.0011(9) 0.0023(8) -0.0035(9)
C41 0.0333(12) 0.0284(12) 0.0232(12) 0.0012(10) 0.0088(10) 0.0038(10)
C42 0.0429(14) 0.0290(13) 0.0331(14) 0.0040(11) 0.0078(11) 0.0103(11)
C43 0.0505(16) 0.0326(14) 0.0292(14) 0.0120(12) 0.0051(12) 0.0046(12)
C44 0.0531(16) 0.0396(15) 0.0276(13) 0.0121(12) 0.0162(12) 0.0021(13)
C45 0.0351(12) 0.0327(13) 0.0247(12) 0.0045(11) 0.0122(10) 0.0031(11)
C46 0.0441(13) 0.0232(12) 0.0191(11) -0.0025(10) 0.0131(10) -0.0020(10)
C47 0.0503(16) 0.0370(15) 0.0253(13) 0.0014(12) 0.0094(12) -0.0019(13)
C48 0.070(2) 0.0480(18) 0.0340(15) 0.0080(14) 0.0071(14) 0.0118(16)
C49 0.102(3) 0.0359(16) 0.0431(18) 0.0125(14) 0.0337(19) 0.0103(18)
C50 0.082(2) 0.0398(17) 0.058(2) 0.0110(16) 0.0399(18) -0.0051(17)
C51 0.0511(16) 0.0385(15) 0.0412(16) 0.0018(13) 0.0206(13) -0.0057(13)
C52 0.0242(11) 0.0272(12) 0.0229(12) -0.0075(10) 0.0029(9) 0.0028(10)
C53 0.0403(14) 0.0307(14) 0.0330(14) -0.0022(11) 0.0067(11) 0.0008(11)
C54 0.0516(17) 0.0264(14) 0.0572(19) -0.0035(14) 0.0055(14) -0.0012(13)
C55 0.0415(15) 0.0416(17) 0.0475(17) -0.0249(14) -0.0077(13) 0.0106(13)
C56 0.0366(14) 0.0501(17) 0.0285(14) -0.0160(13) -0.0015(11) 0.0135(13)
C57 0.0372(13) 0.0384(14) 0.0245(12) -0.0071(11) 0.0070(10) 0.0056(11)
C58 0.0285(12) 0.0443(15) 0.0210(12) -0.0063(11) 0.0099(10) -0.0061(11)
C59 0.0344(13) 0.0600(19) 0.0349(15) -0.0126(14) 0.0118(11) 0.0028(13)
C60 0.0328(14) 0.091(3) 0.0434(17) -0.0121(18) 0.0095(13) 0.0130(16)
C61 0.0287(14) 0.104(3) 0.0442(19) -0.0077(19) 0.0094(13) -0.0120(17)
C62 0.0446(16) 0.072(2) 0.0455(18) -0.0151(17) 0.0063(14) -0.0251(17)
C63 0.0415(15) 0.0491(17) 0.0346(15) -0.0125(13) 0.0093(12) -0.0110(13)
B1 0.0228(12) 0.0187(12) 0.0117(11) -0.0005(9) 0.0028(9) -0.0022(9)
O1 0.0697(14) 0.0900(18) 0.0944(18) -0.0203(15) 0.0499(14) -0.0190(13)
C64 0.0524(18) 0.069(2) 0.096(3) 0.0015(18) 0.0056(18) 0.0002(16)
C65 0.064(2) 0.095(2) 0.065(2) 0.0222(17) 0.0249(16) -0.0044(17)
C66 0.0575(17) 0.075(2) 0.0520(17) -0.0057(16) 0.0147(14) 0.0089(16)
C67 0.084(2) 0.075(2) 0.066(2) 0.0174(18) 0.0086(17) -0.0261(18)

loop_
_atom_type_symbol
_atom_type_description
_atom_type_scat_dispersion_real
_atom_type_scat_dispersion_imag
_atom_type_scat_source
C C 0.0033 0.0016 'International Tables Vol C Tables 4.2.6.8 and 6.1.1.4'
H H 0.0000 0.0000 'International Tables Vol C Tables 4.2.6.8 and 6.1.1.4'
B B 0.0013 0.0007 'International Tables Vol C Tables 4.2.6.8 and 6.1.1.4'
O O 0.0106 0.0060 'International Tables Vol C Tables 4.2.6.8 and 6.1.1.4'
P P 0.1023 0.0942 'International Tables Vol C Tables 4.2.6.8 and 6.1.1.4'
Ag Ag -0.8971 1.1015 'International Tables Vol C Tables 4.2.6.8 and 6.1.1.4'

loop_
_geom_angle_atom_site_label_1
_geom_angle_atom_site_label_2
_geom_angle_atom_site_label_3
_geom_angle
P4 Ag1 P3 125.559(19)
P4 Ag1 P1 128.166(19)
P3 Ag1 P1 88.164(18)
P4 Ag1 P2 120.89(2)
P3 Ag1 P2 90.802(18)
P1 Ag1 P2 92.660(18)
C1 P1 C10 106.22(10)
C1 P1 C16 105.27(10)
C10 P1 C16 99.47(10)
C1 P1 Ag1 107.92(7)
C10 P1 Ag1 123.22(7)
C16 P1 Ag1 113.22(8)
C2 P2 C28 103.72(10)
C2 P2 C22 104.96(10)
C28 P2 C22 101.57(10)
C2 P2 Ag1 104.26(7)
C28 P2 Ag1 124.68(8)
C22 P2 Ag1 115.65(7)
C3 P3 C40 106.92(9)
C3 P3 C34 104.54(9)
C40 P3 C34 100.90(9)
C3 P3 Ag1 107.59(7)
C40 P3 Ag1 119.02(7)
C34 P3 Ag1 116.64(7)
C58 P4 C52 104.44(11)
C58 P4 C46 103.55(11)
C52 P4 C46 101.39(11)
C58 P4 Ag1 110.85(8)
C52 P4 Ag1 115.40(8)
C46 P4 Ag1 119.50(8)
B1 C1 P1 115.80(14)
B1 C1 H1A 108.3
P1 C1 H1A 108.3
B1 C1 H1B 108.3
P1 C1 H1B 108.3
H1A C1 H1B 107.4
B1 C2 P2 121.61(15)
B1 C2 H2A 106.9
P2 C2 H2A 106.9
B1 C2 H2B 106.9
P2 C2 H2B 106.9
H2A C2 H2B 106.7
B1 C3 P3 116.83(14)
B1 C3 H3A 108.1
P3 C3 H3A 108.1
B1 C3 H3B 108.1
P3 C3 H3B 108.1
H3A C3 H3B 107.3
C5 C4 C9 115.40(19)
C5 C4 B1 120.13(19)
C9 C4 B1 124.18(19)
C6 C5 C4 122.9(2)
C6 C5 H5 118.6
C4 C5 H5 118.6
C7 C6 C5 120.0(2)
C7 C6 H6 120.0
C5 C6 H6 120.0
C8 C7 C6 119.0(2)
C8 C7 H7 120.5
C6 C7 H7 120.5
C7 C8 C9 120.4(2)
C7 C8 H8 119.8
C9 C8 H8 119.8
C8 C9 C4 122.3(2)
C8 C9 H9 118.8
C4 C9 H9 118.8
C11 C10 C15 118.1(2)
C11 C10 P1 117.61(16)
C15 C10 P1 124.30(16)
C12 C11 C10 121.0(2)
C12 C11 H11 119.5
C10 C11 H11 119.5
C13 C12 C11 120.4(2)
C13 C12 H12 119.8
C11 C12 H12 119.8
C12 C13 C14 119.5(2)
C12 C13 H13 120.3
C14 C13 H13 120.3
C15 C14 C13 120.2(2)
C15 C14 H14 119.9
C13 C14 H14 119.9
C14 C15 C10 120.8(2)
C14 C15 H15 119.6
C10 C15 H15 119.6
C21 C16 C17 118.3(2)
C21 C16 P1 119.62(18)
C17 C16 P1 122.09(19)
C16 C17 C18 120.6(3)
C16 C17 H17 119.7
C18 C17 H17 119.7
C19 C18 C17 120.3(3)
C19 C18 H18 119.9
C17 C18 H18 119.9
C20 C19 C18 119.6(3)
C20 C19 H19 120.2
C18 C19 H19 120.2
C19 C20 C21 120.3(3)
C19 C20 H20 119.8
C21 C20 H20 119.8
C16 C21 C20 120.9(3)
C16 C21 H21 119.6
C20 C21 H21 119.6
C27 C22 C23 117.8(2)
C27 C22 P2 119.06(18)
C23 C22 P2 123.07(19)
C24 C23 C22 120.4(3)
C24 C23 H23 119.8
C22 C23 H23 119.8
C25 C24 C23 120.8(3)
C25 C24 H24 119.6
C23 C24 H24 119.6
C24 C25 C26 119.8(3)
C24 C25 H25 120.1
C26 C25 H25 120.1
C25 C26 C27 119.5(3)
C25 C26 H26 120.2
C27 C26 H26 120.2
C22 C27 C26 121.6(2)
C22 C27 H27 119.2
C26 C27 H27 119.2
C33 C28 C29 117.7(2)
C33 C28 P2 120.00(19)
C29 C28 P2 122.25(18)
C30 C29 C28 121.0(2)
C30 C29 H29 119.5
C28 C29 H29 119.5
C31 C30 C29 120.6(3)
C31 C30 H30 119.7
C29 C30 H30 119.7
C30 C31 C32 119.7(3)
C30 C31 H31 120.2
C32 C31 H31 120.2
C31 C32 C33 120.7(3)
C31 C32 H32 119.7
C33 C32 H32 119.7
C28 C33 C32 120.4(3)
C28 C33 H33 119.8
C32 C33 H33 119.8
C39 C34 C35 118.8(2)
C39 C34 P3 119.93(17)
C35 C34 P3 121.25(16)
C36 C35 C34 120.6(2)
C36 C35 H35 119.7
C34 C35 H35 119.7
C37 C36 C35 119.9(2)
C37 C36 H36 120.0
C35 C36 H36 120.0
C38 C37 C36 120.4(2)
C38 C37 H37 119.8
C36 C37 H37 119.8
C37 C38 C39 119.7(2)
C37 C38 H38 120.2
C39 C38 H38 120.2
C34 C39 C38 120.5(2)
C34 C39 H39 119.7
C38 C39 H39 119.7
C41 C40 C45 118.1(2)
C41 C40 P3 124.06(16)
C45 C40 P3 117.77(17)
C42 C41 C40 120.7(2)
C42 C41 H41 119.7
C40 C41 H41 119.7
C43 C42 C41 120.4(2)
C43 C42 H42 119.8
C41 C42 H42 119.8
C44 C43 C42 119.4(2)
C44 C43 H43 120.3
C42 C43 H43 120.3
C43 C44 C45 120.6(2)
C43 C44 H44 119.7
C45 C44 H44 119.7
C44 C45 C40 120.8(2)
C44 C45 H45 119.6
C40 C45 H45 119.6
C47 C46 C51 119.1(2)
C47 C46 P4 117.17(18)
C51 C46 P4 123.6(2)
C46 C47 C48 121.1(3)
C46 C47 H47 119.4
C48 C47 H47 119.4
C49 C48 C47 118.9(3)
C49 C48 H48 120.5
C47 C48 H48 120.5
C50 C49 C48 120.7(3)
C50 C49 H49 119.6
C48 C49 H49 119.6
C49 C50 C51 120.2(3)
C49 C50 H50 119.9
C51 C50 H50 119.9
C46 C51 C50 119.9(3)
C46 C51 H51 120.0
C50 C51 H51 120.0
C53 C52 C57 118.5(2)
C53 C52 P4 119.30(18)
C57 C52 P4 122.15(19)
C52 C53 C54 120.7(2)
C52 C53 H53 119.6
C54 C53 H53 119.6
C55 C54 C53 119.8(3)
C55 C54 H54 120.1
C53 C54 H54 120.1
C54 C55 C56 120.3(3)
C54 C55 H55 119.9
C56 C55 H55 119.9
C55 C56 C57 120.0(3)
C55 C56 H56 120.0
C57 C56 H56 120.0
C56 C57 C52 120.7(3)
C56 C57 H57 119.7
C52 C57 H57 119.7
C59 C58 C63 119.1(2)
C59 C58 P4 122.9(2)
C63 C58 P4 117.9(2)
C60 C59 C58 120.3(3)
C60 C59 H59 119.9
C58 C59 H59 119.9
C61 C60 C59 120.2(3)
C61 C60 H60 119.9
C59 C60 H60 119.9
C60 C61 C62 120.6(3)
C60 C61 H61 119.7
C62 C61 H61 119.7
C61 C62 C63 119.7(3)
C61 C62 H62 120.1
C63 C62 H62 120.1
C62 C63 C58 120.0(3)
C62 C63 H63 120.0
C58 C63 H63 120.0
C4 B1 C1 109.14(17)
C4 B1 C2 101.76(17)
C1 B1 C2 112.55(18)
C4 B1 C3 107.91(16)
C1 B1 C3 111.75(17)
C2 B1 C3 113.11(17)
C64 O1 C67 109.1(3)
O1 C64 C65 106.9(3)
O1 C64 H64A 110.3
C65 C64 H64A 110.3
O1 C64 H64B 110.3
C65 C64 H64B 110.3
H64A C64 H64B 108.6
C66 C65 C64 104.1(3)
C66 C65 H65A 110.9
C64 C65 H65A 110.9
C66 C65 H65B 110.9
C64 C65 H65B 110.9
H65A C65 H65B 109.0
C65 C66 C67 102.0(3)
C65 C66 H66A 111.4
C67 C66 H66A 111.4
C65 C66 H66B 111.4
C67 C66 H66B 111.4
H66A C66 H66B 109.2
O1 C67 C66 107.8(3)
O1 C67 H67A 110.1
C66 C67 H67A 110.1
O1 C67 H67B 110.1
C66 C67 H67B 110.1
H67A C67 H67B 108.5

loop_
_geom_bond_atom_site_label_1
_geom_bond_atom_site_label_2
_geom_bond_distance
Ag1 P4 2.4380(6)
Ag1 P3 2.5210(6)
Ag1 P1 2.5432(6)
Ag1 P2 2.5522(6)
P1 C1 1.820(2)
P1 C10 1.831(2)
P1 C16 1.838(2)
P2 C2 1.835(2)
P2 C28 1.839(2)
P2 C22 1.842(2)
P3 C3 1.8248(19)
P3 C40 1.835(2)
P3 C34 1.839(2)
P4 C58 1.827(3)
P4 C52 1.827(2)
P4 C46 1.832(2)
C1 B1 1.655(3)
C1 H1A 0.9900
C1 H1B 0.9900
C2 B1 1.669(3)
C2 H2A 0.9900
C2 H2B 0.9900
C3 B1 1.683(3)
C3 H3A 0.9900
C3 H3B 0.9900
C4 C5 1.396(3)
C4 C9 1.402(3)
C4 B1 1.654(3)
C5 C6 1.388(3)
C5 H5 0.9500
C6 C7 1.387(3)
C6 H6 0.9500
C7 C8 1.375(3)
C7 H7 0.9500
C8 C9 1.395(3)
C8 H8 0.9500
C9 H9 0.9500
C10 C11 1.390(3)
C10 C15 1.395(3)
C11 C12 1.379(3)
C11 H11 0.9500
C12 C13 1.377(3)
C12 H12 0.9500
C13 C14 1.385(3)
C13 H13 0.9500
C14 C15 1.382(3)
C14 H14 0.9500
C15 H15 0.9500
C16 C21 1.385(3)
C16 C17 1.389(3)
C17 C18 1.392(4)
C17 H17 0.9500
C18 C19 1.377(5)
C18 H18 0.9500
C19 C20 1.371(5)
C19 H19 0.9500
C20 C21 1.390(4)
C20 H20 0.9500
C21 H21 0.9500
C22 C27 1.387(3)
C22 C23 1.389(3)
C23 C24 1.389(4)
C23 H23 0.9500
C24 C25 1.371(4)
C24 H24 0.9500
C25 C26 1.374(4)
C25 H25 0.9500
C26 C27 1.392(3)
C26 H26 0.9500
C27 H27 0.9500
C28 C33 1.391(3)
C28 C29 1.399(3)
C29 C30 1.384(4)
C29 H29 0.9500
C30 C31 1.367(4)
C30 H30 0.9500
C31 C32 1.367(5)
C31 H31 0.9500
C32 C33 1.399(4)
C32 H32 0.9500
C33 H33 0.9500
C34 C39 1.384(3)
C34 C35 1.393(3)
C35 C36 1.385(3)
C35 H35 0.9500
C36 C37 1.381(3)
C36 H36 0.9500
C37 C38 1.374(4)
C37 H37 0.9500
C38 C39 1.401(3)
C38 H38 0.9500
C39 H39 0.9500
C40 C41 1.391(3)
C40 C45 1.395(3)
C41 C42 1.391(3)
C41 H41 0.9500
C42 C43 1.385(4)
C42 H42 0.9500
C43 C44 1.372(4)
C43 H43 0.9500
C44 C45 1.388(3)
C44 H44 0.9500
C45 H45 0.9500
C46 C47 1.382(4)
C46 C51 1.387(3)
C47 C48 1.385(4)
C47 H47 0.9500
C48 C49 1.383(5)
C48 H48 0.9500
C49 C50 1.367(5)
C49 H49 0.9500
C50 C51 1.388(4)
C50 H50 0.9500
C51 H51 0.9500
C52 C53 1.382(3)
C52 C57 1.397(3)
C53 C54 1.389(4)
C53 H53 0.9500
C54 C55 1.375(4)
C54 H54 0.9500
C55 C56 1.377(4)
C55 H55 0.9500
C56 C57 1.377(4)
C56 H56 0.9500
C57 H57 0.9500
C58 C59 1.386(4)
C58 C63 1.393(4)
C59 C60 1.384(4)
C59 H59 0.9500
C60 C61 1.366(5)
C60 H60 0.9500
C61 C62 1.377(5)
C61 H61 0.9500
C62 C63 1.391(4)
C62 H62 0.9500
C63 H63 0.9500
O1 C64 1.367(5)
O1 C67 1.404(5)
C64 C65 1.474(5)
C64 H64A 0.9900
C64 H64B 0.9900
C65 C66 1.465(5)
C65 H65A 0.9900
C65 H65B 0.9900
C66 C67 1.506(5)
C66 H66A 0.9900
C66 H66B 0.9900
C67 H67A 0.9900
C67 H67B 0.9900

loop_
_geom_torsion_atom_site_label_1
_geom_torsion_atom_site_label_2
_geom_torsion_atom_site_label_3
_geom_torsion_atom_site_label_4
_geom_torsion
P4 Ag1 P1 C1 161.95(8)
P3 Ag1 P1 C1 -62.42(8)
P2 Ag1 P1 C1 28.30(8)
P4 Ag1 P1 C10 37.71(9)
P3 Ag1 P1 C10 173.34(8)
P2 Ag1 P1 C10 -95.94(8)
P4 Ag1 P1 C16 -81.96(8)
P3 Ag1 P1 C16 53.68(8)
P2 Ag1 P1 C16 144.39(7)
P4 Ag1 P2 C2 166.73(8)
P3 Ag1 P2 C2 33.40(8)
P1 Ag1 P2 C2 -54.80(8)
P4 Ag1 P2 C28 48.47(10)
P3 Ag1 P2 C28 -84.85(9)
P1 Ag1 P2 C28 -173.05(9)
P4 Ag1 P2 C22 -78.59(8)
P3 Ag1 P2 C22 148.08(8)
P1 Ag1 P2 C22 59.88(8)
P4 Ag1 P3 C3 168.26(7)
P1 Ag1 P3 C3 30.78(7)
P2 Ag1 P3 C3 -61.85(7)
P4 Ag1 P3 C40 46.60(8)
P1 Ag1 P3 C40 -90.88(8)
P2 Ag1 P3 C40 176.48(8)
P4 Ag1 P3 C34 -74.75(8)
P1 Ag1 P3 C34 147.77(7)
P2 Ag1 P3 C34 55.13(7)
P3 Ag1 P4 C58 79.34(9)
P1 Ag1 P4 C58 -159.88(9)
P2 Ag1 P4 C58 -37.26(9)
P3 Ag1 P4 C52 -162.22(8)
P1 Ag1 P4 C52 -41.44(9)
P2 Ag1 P4 C52 81.18(9)
P3 Ag1 P4 C46 -40.89(10)
P1 Ag1 P4 C46 79.89(9)
P2 Ag1 P4 C46 -157.49(9)
C10 P1 C1 B1 166.17(15)
C16 P1 C1 B1 -88.93(17)
Ag1 P1 C1 B1 32.25(17)
C28 P2 C2 B1 158.74(17)
C22 P2 C2 B1 -95.06(18)
Ag1 P2 C2 B1 26.96(18)
C40 P3 C3 B1 159.54(15)
C34 P3 C3 B1 -94.01(16)
Ag1 P3 C3 B1 30.61(16)
C9 C4 C5 C6 0.8(3)
B1 C4 C5 C6 -173.3(2)
C4 C5 C6 C7 -0.2(4)
C5 C6 C7 C8 0.0(4)
C6 C7 C8 C9 -0.4(4)
C7 C8 C9 C4 1.1(4)
C5 C4 C9 C8 -1.3(3)
B1 C4 C9 C8 172.6(2)
C1 P1 C10 C11 -167.79(17)
C16 P1 C10 C11 83.15(19)
Ag1 P1 C10 C11 -42.8(2)
C1 P1 C10 C15 12.0(2)
C16 P1 C10 C15 -97.1(2)
Ag1 P1 C10 C15 136.97(18)
C15 C10 C11 C12 1.6(3)
P1 C10 C11 C12 -178.65(19)
C10 C11 C12 C13 -0.9(4)
C11 C12 C13 C14 -0.7(4)
C12 C13 C14 C15 1.8(4)
C13 C14 C15 C10 -1.1(4)
C11 C10 C15 C14 -0.5(4)
P1 C10 C15 C14 179.70(19)
C1 P1 C16 C21 141.82(19)
C10 P1 C16 C21 -108.4(2)
Ag1 P1 C16 C21 24.2(2)
C1 P1 C16 C17 -40.4(2)
C10 P1 C16 C17 69.5(2)
Ag1 P1 C16 C17 -158.02(18)
C21 C16 C17 C18 -0.6(4)
P1 C16 C17 C18 -178.5(2)
C16 C17 C18 C19 0.9(4)
C17 C18 C19 C20 -0.3(5)
C18 C19 C20 C21 -0.4(5)
C17 C16 C21 C20 -0.1(4)
P1 C16 C21 C20 177.8(2)
C19 C20 C21 C16 0.7(4)
C2 P2 C22 C27 99.07(19)
C28 P2 C22 C27 -153.16(18)
Ag1 P2 C22 C27 -15.2(2)
C2 P2 C22 C23 -78.6(2)
C28 P2 C22 C23 29.1(2)
Ag1 P2 C22 C23 167.08(18)
C27 C22 C23 C24 -1.7(4)
P2 C22 C23 C24 176.0(2)
C22 C23 C24 C25 0.9(5)
C23 C24 C25 C26 -0.1(5)
C24 C25 C26 C27 0.1(4)
C23 C22 C27 C26 1.7(3)
P2 C22 C27 C26 -176.11(18)
C25 C26 C27 C22 -1.0(4)
C2 P2 C28 C33 -159.0(2)
C22 P2 C28 C33 92.3(2)
Ag1 P2 C28 C33 -40.5(2)
C2 P2 C28 C29 17.9(2)
C22 P2 C28 C29 -90.9(2)
Ag1 P2 C28 C29 136.36(18)
C33 C28 C29 C30 0.4(4)
P2 C28 C29 C30 -176.5(2)
C28 C29 C30 C31 0.8(4)
C29 C30 C31 C32 -1.4(5)
C30 C31 C32 C33 0.8(5)
C29 C28 C33 C32 -1.0(4)
P2 C28 C33 C32 176.0(2)
C31 C32 C33 C28 0.4(5)
C3 P3 C34 C39 126.23(18)
C40 P3 C34 C39 -122.91(18)
Ag1 P3 C34 C39 7.6(2)
C3 P3 C34 C35 -53.4(2)
C40 P3 C34 C35 57.44(19)
Ag1 P3 C34 C35 -172.07(15)
C39 C34 C35 C36 0.2(3)
P3 C34 C35 C36 179.87(17)
C34 C35 C36 C37 -1.1(3)
C35 C36 C37 C38 1.2(4)
C36 C37 C38 C39 -0.3(4)
C35 C34 C39 C38 0.6(3)
P3 C34 C39 C38 -179.04(18)
C37 C38 C39 C34 -0.6(4)
C3 P3 C40 C41 17.1(2)
C34 P3 C40 C41 -91.9(2)
Ag1 P3 C40 C41 139.12(17)
C3 P3 C40 C45 -160.27(17)
C34 P3 C40 C45 90.71(18)
Ag1 P3 C40 C45 -38.3(2)
C45 C40 C41 C42 -0.7(3)
P3 C40 C41 C42 -178.08(18)
C40 C41 C42 C43 0.6(4)
C41 C42 C43 C44 -0.4(4)
C42 C43 C44 C45 0.4(4)
C43 C44 C45 C40 -0.5(4)
C41 C40 C45 C44 0.7(3)
P3 C40 C45 C44 178.2(2)
C58 P4 C46 C47 -174.14(19)
C52 P4 C46 C47 77.8(2)
Ag1 P4 C46 C47 -50.3(2)
C58 P4 C46 C51 10.0(2)
C52 P4 C46 C51 -98.1(2)
Ag1 P4 C46 C51 133.84(19)
C51 C46 C47 C48 0.8(4)
P4 C46 C47 C48 -175.3(2)
C46 C47 C48 C49 -1.0(4)
C47 C48 C49 C50 0.6(5)
C48 C49 C50 C51 -0.1(5)
C47 C46 C51 C50 -0.3(4)
P4 C46 C51 C50 175.5(2)
C49 C50 C51 C46 -0.1(5)
C58 P4 C52 C53 100.4(2)
C46 P4 C52 C53 -152.26(19)
Ag1 P4 C52 C53 -21.6(2)
C58 P4 C52 C57 -81.7(2)
C46 P4 C52 C57 25.7(2)
Ag1 P4 C52 C57 156.35(17)
C57 C52 C53 C54 0.0(4)
P4 C52 C53 C54 178.1(2)
C52 C53 C54 C55 -0.2(4)
C53 C54 C55 C56 0.6(4)
C54 C55 C56 C57 -0.9(4)
C55 C56 C57 C52 0.8(4)
C53 C52 C57 C56 -0.3(3)
P4 C52 C57 C56 -178.28(19)
C52 P4 C58 C59 -9.8(2)
C46 P4 C58 C59 -115.6(2)
Ag1 P4 C58 C59 115.1(2)
C52 P4 C58 C63 172.9(2)
C46 P4 C58 C63 67.1(2)
Ag1 P4 C58 C63 -62.2(2)
C63 C58 C59 C60 0.7(4)
P4 C58 C59 C60 -176.5(2)
C58 C59 C60 C61 -1.3(5)
C59 C60 C61 C62 0.7(5)
C60 C61 C62 C63 0.5(5)
C61 C62 C63 C58 -1.1(4)
C59 C58 C63 C62 0.5(4)
P4 C58 C63 C62 177.9(2)
C5 C4 B1 C1 -176.28(19)
C9 C4 B1 C1 10.2(3)
C5 C4 B1 C2 64.6(2)
C9 C4 B1 C2 -108.9(2)
C5 C4 B1 C3 -54.7(3)
C9 C4 B1 C3 131.8(2)
P1 C1 B1 C4 162.74(14)
P1 C1 B1 C2 -85.1(2)
P1 C1 B1 C3 43.5(2)
P2 C2 B1 C4 162.34(15)
P2 C2 B1 C1 45.7(2)
P2 C2 B1 C3 -82.2(2)
P3 C3 B1 C4 153.47(15)
P3 C3 B1 C1 -86.53(19)
P3 C3 B1 C2 41.7(2)
C67 O1 C64 C65 20.5(5)
O1 C64 C65 C66 -31.8(5)
C64 C65 C66 C67 29.1(4)
C64 O1 C67 C66 -1.4(4)
C65 C66 C67 O1 -18.0(4)
